data_4038011
loop_
_publ_author_name
'Smith, Jordan N.'
'Brind, Thomasin K.'
'Petrie, Simon B.'
'Grant, Mikaela S.'
'Lucas, Nigel T.'

_publ_section_title
;
 One-Step Synthesis of <i>C</i><sub>2v</sub>-Symmetric Resorcin[4]arene
 Tetraethers.
;
_journal_issue 6
_journal_name_full 'The Journal of organic chemistry'
_journal_page_first 4574
_journal_page_last 4580
_journal_paper_doi 10.1021/acs.joc.0c00128
_journal_volume 85
_journal_year 2020
_chemical_formula_moiety 'C48 H64 O8, C2 H3 N1, C1 H1 Cl3'
_chemical_formula_sum 'C51 H68 Cl3 N O8'
_chemical_formula_weight 929.41
_chemical_name_systematic
;
2,4,6,8-Tetra(isobutyl)-3^4^,3^6^,7^4^,7^6^-tetramethoxy-
1,3,5,7(1,3)-tetrabenzenacyclooctaphane-1^4^,1^6^,5^4^,5^6^-tetrol 
;
_space_group_crystal_system triclinic
_space_group_IT_number 2
_space_group_name_Hall '-P 1'
_space_group_name_H-M_alt 'P -1'
_atom_sites_solution_hydrogens geom
_audit_block_code ntl1915
_audit_creation_method SHELXL-2014/7
_cell_angle_alpha 73.814(4)
_cell_angle_beta 74.718(4)
_cell_angle_gamma 89.583(4)
_cell_formula_units_Z 2
_cell_length_a 10.0957(6)
_cell_length_b 16.5247(7)
_cell_length_c 16.6164(7)
_cell_measurement_reflns_used 9495
_cell_measurement_temperature 100.0(1)
_cell_measurement_theta_max 73.1380
_cell_measurement_theta_min 4.5360
_cell_volume 2561.5(2)
_computing_cell_refinement 'CrysAlisPro 1.171.39.46 (Rigaku OD, 2018)'
_computing_data_collection 'CrysAlisPro 1.171.39.46 (Rigaku OD, 2018)'
_computing_data_reduction 'CrysAlisPro 1.171.39.46 (Rigaku OD, 2018)'
_computing_molecular_graphics 'Mercury CSD 4.0 (CCDC, 2018)'
_computing_publication_material 'enCIFer 1.7 (CCDC, 2018)'
_computing_structure_refinement 'SHELXL-2014/7 (Sheldrick, 2014)'
_computing_structure_solution 'SHELXT-2014/5 (Sheldrick, 2014)'
_diffrn_ambient_temperature 100.0(1)
_diffrn_detector_area_resol_mean 10.3449
_diffrn_measured_fraction_theta_full 0.997
_diffrn_measured_fraction_theta_max 0.963
_diffrn_measurement_device_type 'SuperNova, Dual, Cu at zero, Atlas'
_diffrn_measurement_method '\w scans'
_diffrn_radiation_type CuK\a
_diffrn_radiation_wavelength 1.54184
_diffrn_reflns_av_R_equivalents 0.0234
_diffrn_reflns_av_unetI/netI 0.0265
_diffrn_reflns_Laue_measured_fraction_full 0.997
_diffrn_reflns_Laue_measured_fraction_max 0.963
_diffrn_reflns_limit_h_max 8
_diffrn_reflns_limit_h_min -12
_diffrn_reflns_limit_k_max 20
_diffrn_reflns_limit_k_min -17
_diffrn_reflns_limit_l_max 20
_diffrn_reflns_limit_l_min -20
_diffrn_reflns_number 18571
_diffrn_reflns_point_group_measured_fraction_full 0.997
_diffrn_reflns_point_group_measured_fraction_max 0.963
_diffrn_reflns_theta_full 67.000
_diffrn_reflns_theta_max 73.091
_diffrn_reflns_theta_min 4.551
_diffrn_source 'micro-focus sealed X-ray tube'
_exptl_absorpt_coefficient_mu 2.026
_exptl_absorpt_correction_T_max 1.000
_exptl_absorpt_correction_T_min 0.318
_exptl_absorpt_correction_type gaussian
_exptl_absorpt_process_details
;
CrysAlisPro 1.171.39.46 (Rigaku Oxford Diffraction, 2018)
Numerical absorption correction based on gaussian integration over
a multifaceted crystal model.
Empirical absorption correction using spherical harmonics,
 implemented in SCALE3 ABSPACK scaling algorithm.
;
_exptl_crystal_colour colourless
_exptl_crystal_density_diffrn 1.205
_exptl_crystal_description needle
_exptl_crystal_F_000 992
_exptl_crystal_preparation
; 
Crystals were grown by diffusion of acetonitrile into a 
dichloromethane/chloroform solution at rt.  
;
_exptl_crystal_size_max 0.480
_exptl_crystal_size_mid 0.360
_exptl_crystal_size_min 0.170
_refine_diff_density_max 1.287
_refine_diff_density_min -0.665
_refine_diff_density_rms 0.056
_refine_ls_extinction_method none
_refine_ls_goodness_of_fit_ref 1.066
_refine_ls_hydrogen_treatment constr
_refine_ls_matrix_type full
_refine_ls_number_parameters 639
_refine_ls_number_reflns 9886
_refine_ls_number_restraints 63
_refine_ls_restrained_S_all 1.125
_refine_ls_R_factor_all 0.0568
_refine_ls_R_factor_gt 0.0515
_refine_ls_shift/su_max 0.000
_refine_ls_shift/su_mean 0.000
_refine_ls_structure_factor_coef Fsqd
_refine_ls_weighting_details 'w=1/[\s^2^(Fo^2^)+(0.0824P)^2^+1.2562P] where P=(Fo^2^+2Fc^2^)/3'
_refine_ls_weighting_scheme calc
_refine_ls_wR_factor_gt 0.1416
_refine_ls_wR_factor_ref 0.1480
_reflns_Friedel_coverage 0.000
_reflns_number_gt 8699
_reflns_number_total 9886
_reflns_threshold_expression 'I > 2\s(I)'
_cod_data_source_file jo0c00128_si_002.cif
_cod_data_source_block 5e
_cod_depositor_comments 'Adding full bibliography for 4038011--4038014.cif.'
_cod_database_code 4038011
_shelx_shelxl_version_number 2014/7
_shelx_space_group_comment
;
The symmetry employed for this shelxl refinement is uniquely defined
by the following loop, which should always be used as a source of
symmetry information in preference to the above space-group names.
They are only intended as comments.
;
_shelx_estimated_absorpt_t_min 0.443
_shelx_estimated_absorpt_t_max 0.724

loop_
_space_group_symop_operation_xyz
'x, y, z'
'-x, -y, -z'

loop_
_atom_site_label
_atom_site_type_symbol
_atom_site_fract_x
_atom_site_fract_y
_atom_site_fract_z
_atom_site_U_iso_or_equiv
_atom_site_adp_type
_atom_site_occupancy
_atom_site_site_symmetry_order
_atom_site_calc_flag
_atom_site_refinement_flags_posn
_atom_site_refinement_flags_adp
_atom_site_refinement_flags_occupancy
_atom_site_disorder_assembly
_atom_site_disorder_group
Cl1 Cl 0.3683(4) 0.12745(18) 0.82403(18) 0.0943(10) Uani 0.45 1 d D U P A 1
Cl2 Cl 0.1136(2) 0.1288(2) 0.7758(2) 0.1063(11) Uani 0.45 1 d D U P A 1
Cl3 Cl 0.2048(5) 0.2700(2) 0.8158(3) 0.0478(8) Uani 0.45 1 d D U P A 1
Cl11 Cl 0.4092(3) 0.1671(2) 0.82156(18) 0.0763(8) Uani 0.45 1 d D U P A 2
Cl12 Cl 0.1614(3) 0.09229(12) 0.8218(2) 0.0575(8) Uani 0.45 1 d D . P A 2
Cl13 Cl 0.1883(6) 0.2711(3) 0.8083(4) 0.0738(15) Uani 0.45 1 d D U P A 2
Cl21 Cl 0.3648(10) 0.2288(6) 0.8204(5) 0.088(3) Uani 0.1 1 d D U P A 3
Cl22 Cl 0.2003(13) 0.0835(4) 0.8277(9) 0.054(3) Uani 0.1 1 d D U P A 3
Cl23 Cl 0.1153(8) 0.2467(7) 0.7604(8) 0.136(5) Uani 0.1 1 d D U P A 3
O1 O 0.84563(12) -0.02895(7) 0.40199(8) 0.0230(3) Uani 1 1 d . . . . .
O2 O 0.43463(11) 0.00232(7) 0.29834(8) 0.0220(2) Uani 1 1 d . . . . .
O3 O 0.27769(12) 0.13555(7) 0.32613(8) 0.0228(3) Uani 1 1 d . . . . .
H3O H 0.3290 0.1005 0.3079 0.027 Uiso 1 1 calc R U . . .
O4 O 0.26676(11) 0.41548(7) 0.33380(8) 0.0221(2) Uani 1 1 d . . . . .
H4O H 0.3162 0.4607 0.3188 0.026 Uiso 1 1 calc R U . . .
O5 O 0.41823(11) 0.56652(7) 0.31244(8) 0.0222(3) Uani 1 1 d . . . . .
O6 O 0.83192(12) 0.53593(8) 0.41311(8) 0.0234(3) Uani 1 1 d . . . . .
O7 O 0.90147(12) 0.37068(8) 0.48664(7) 0.0233(3) Uani 1 1 d . . . . .
H7O H 0.8970 0.4202 0.4565 0.028 Uiso 1 1 calc R U . . .
O8 O 0.91245(13) 0.08959(7) 0.48121(8) 0.0238(3) Uani 1 1 d . . . . .
H8O H 0.9093 0.0579 0.4500 0.029 Uiso 1 1 calc R U . . .
N1 N 0.44876(17) 0.25393(10) 0.56060(11) 0.0322(4) Uani 1 1 d . . . . .
C1 C 0.81855(16) 0.09534(10) 0.29826(10) 0.0179(3) Uani 1 1 d . . . . .
C2 C 0.76438(16) 0.01514(10) 0.35206(10) 0.0189(3) Uani 1 1 d . . . . .
C3 C 0.63569(16) -0.01749(10) 0.35495(10) 0.0197(3) Uani 1 1 d . . . . .
H3 H 0.5994 -0.0717 0.3929 0.024 Uiso 1 1 calc R U . . .
C4 C 0.56107(16) 0.03076(10) 0.30125(10) 0.0187(3) Uani 1 1 d . . . . .
C5 C 0.61068(16) 0.11165(10) 0.24657(10) 0.0173(3) Uani 1 1 d . . . . .
C6 C 0.73814(16) 0.14194(10) 0.24809(10) 0.0174(3) Uani 1 1 d . . . . .
H6 H 0.7721 0.1975 0.2129 0.021 Uiso 1 1 calc R U . . .
C7 C 0.7941(2) -0.11095(11) 0.45942(13) 0.0305(4) Uani 1 1 d . . . . .
H7A H 0.7052 -0.1069 0.4993 0.046 Uiso 1 1 calc R U . . .
H7B H 0.8596 -0.1334 0.4930 0.046 Uiso 1 1 calc R U . . .
H7C H 0.7823 -0.1488 0.4253 0.046 Uiso 1 1 calc R U . . .
C8 C 0.37242(19) -0.07663(12) 0.35805(14) 0.0327(4) Uani 1 1 d . . . . .
H8A H 0.4303 -0.1222 0.3463 0.049 Uiso 1 1 calc R U . . .
H8B H 0.2812 -0.0869 0.3510 0.049 Uiso 1 1 calc R U . . .
H8C H 0.3631 -0.0750 0.4178 0.049 Uiso 1 1 calc R U . . .
C9 C 0.53261(16) 0.16442(10) 0.18514(10) 0.0176(3) Uani 1 1 d . . . . .
H9 H 0.4574 0.1260 0.1841 0.021 Uiso 1 1 calc R U . . .
C10 C 0.62679(17) 0.19516(10) 0.09191(10) 0.0198(3) Uani 1 1 d . . . . .
H10A H 0.7036 0.2325 0.0911 0.024 Uiso 1 1 calc R U . . .
H10B H 0.5739 0.2292 0.0537 0.024 Uiso 1 1 calc R U . . .
C11 C 0.68696(18) 0.12322(10) 0.05447(11) 0.0227(3) Uani 1 1 d . . . . .
H11 H 0.7334 0.0866 0.0962 0.027 Uiso 1 1 calc R U . . .
C12 C 0.5761(2) 0.06850(14) 0.04365(15) 0.0385(5) Uani 1 1 d . . . . .
H12A H 0.5254 0.1038 0.0057 0.058 Uiso 1 1 calc R U . . .
H12B H 0.5125 0.0413 0.1008 0.058 Uiso 1 1 calc R U . . .
H12C H 0.6191 0.0251 0.0175 0.058 Uiso 1 1 calc R U . . .
C13 C 0.7946(2) 0.15894(14) -0.03224(14) 0.0400(5) Uani 1 1 d . . . . .
H13A H 0.8361 0.1124 -0.0536 0.060 Uiso 1 1 calc R U . . .
H13B H 0.8663 0.1933 -0.0244 0.060 Uiso 1 1 calc R U . . .
H13C H 0.7509 0.1941 -0.0746 0.060 Uiso 1 1 calc R U . . .
C14 C 0.46354(16) 0.23456(10) 0.22090(10) 0.0175(3) Uani 1 1 d . . . . .
C15 C 0.34206(16) 0.21471(10) 0.28968(10) 0.0189(3) Uani 1 1 d . . . . .
C16 C 0.27904(16) 0.27694(10) 0.32514(10) 0.0195(3) Uani 1 1 d . . . . .
H16 H 0.1963 0.2628 0.3711 0.023 Uiso 1 1 calc R U . . .
C17 C 0.33634(16) 0.35934(10) 0.29377(10) 0.0182(3) Uani 1 1 d . . . . .
C18 C 0.45742(16) 0.38251(10) 0.22492(10) 0.0175(3) Uani 1 1 d . . . . .
C19 C 0.51720(16) 0.31855(10) 0.19034(10) 0.0174(3) Uani 1 1 d . . . . .
H19 H 0.5988 0.3331 0.1435 0.021 Uiso 1 1 calc R U . . .
C20 C 0.51857(16) 0.47342(10) 0.19393(10) 0.0176(3) Uani 1 1 d . . . . .
H20 H 0.4394 0.5102 0.1975 0.021 Uiso 1 1 calc R U . . .
C21 C 0.60802(17) 0.50179(10) 0.09934(10) 0.0202(3) Uani 1 1 d . . . . .
H21A H 0.5542 0.4905 0.0612 0.024 Uiso 1 1 calc R U . . .
H21B H 0.6888 0.4674 0.0939 0.024 Uiso 1 1 calc R U . . .
C22 C 0.65890(18) 0.59564(10) 0.06701(11) 0.0225(3) Uani 1 1 d . . . . .
H22 H 0.7182 0.6053 0.1036 0.027 Uiso 1 1 calc R U . . .
C23 C 0.5412(2) 0.65368(12) 0.07552(14) 0.0347(4) Uani 1 1 d . . . . .
H23A H 0.4757 0.6408 0.0457 0.052 Uiso 1 1 calc R U . . .
H23B H 0.5779 0.7126 0.0490 0.052 Uiso 1 1 calc R U . . .
H23C H 0.4942 0.6449 0.1373 0.052 Uiso 1 1 calc R U . . .
C24 C 0.7468(2) 0.61815(13) -0.02701(12) 0.0365(5) Uani 1 1 d . . . . .
H24A H 0.8257 0.5832 -0.0311 0.055 Uiso 1 1 calc R U . . .
H24B H 0.7796 0.6779 -0.0464 0.055 Uiso 1 1 calc R U . . .
H24C H 0.6915 0.6078 -0.0641 0.055 Uiso 1 1 calc R U . . .
C25 C 0.59721(16) 0.48869(10) 0.25620(10) 0.0172(3) Uani 1 1 d . . . . .
C26 C 0.54664(16) 0.53729(10) 0.31284(10) 0.0187(3) Uani 1 1 d . . . . .
C27 C 0.62127(17) 0.55381(10) 0.36678(10) 0.0201(3) Uani 1 1 d . . . . .
H27 H 0.5850 0.5862 0.4056 0.024 Uiso 1 1 calc R U . . .
C28 C 0.75058(16) 0.52177(10) 0.36262(10) 0.0193(3) Uani 1 1 d . . . . .
C29 C 0.80522(16) 0.47266(10) 0.30735(10) 0.0179(3) Uani 1 1 d . . . . .
C30 C 0.72451(16) 0.45653(10) 0.25654(10) 0.0176(3) Uani 1 1 d . . . . .
H30 H 0.7585 0.4215 0.2201 0.021 Uiso 1 1 calc R U . . .
C31 C 0.36528(19) 0.62150(13) 0.36429(14) 0.0329(4) Uani 1 1 d . . . . .
H31A H 0.3584 0.5927 0.4255 0.049 Uiso 1 1 calc R U . . .
H31B H 0.2739 0.6369 0.3580 0.049 Uiso 1 1 calc R U . . .
H31C H 0.4273 0.6727 0.3449 0.049 Uiso 1 1 calc R U . . .
C32 C 0.7903(2) 0.59487(14) 0.46211(14) 0.0340(4) Uani 1 1 d . . . . .
H32A H 0.7785 0.6493 0.4229 0.051 Uiso 1 1 calc R U . . .
H32B H 0.8608 0.6022 0.4907 0.051 Uiso 1 1 calc R U . . .
H32C H 0.7029 0.5734 0.5063 0.051 Uiso 1 1 calc R U . . .
C33 C 0.94902(16) 0.44039(10) 0.29953(10) 0.0180(3) Uani 1 1 d . . . . .
H33 H 0.9942 0.4690 0.3321 0.022 Uiso 1 1 calc R U . . .
C34 C 1.03664(16) 0.46773(10) 0.20418(10) 0.0199(3) Uani 1 1 d . . . . .
H34A H 1.1291 0.4463 0.2012 0.024 Uiso 1 1 calc R U . . .
H34B H 0.9937 0.4416 0.1695 0.024 Uiso 1 1 calc R U . . .
C35 C 1.05243(18) 0.56393(11) 0.16346(11) 0.0242(3) Uani 1 1 d . . . . .
H35 H 0.9581 0.5845 0.1684 0.029 Uiso 1 1 calc R U . . .
C36 C 1.1290(2) 0.58668(13) 0.06695(13) 0.0362(4) Uani 1 1 d . . . . .
H36A H 1.1354 0.6481 0.0418 0.054 Uiso 1 1 calc R U . . .
H36B H 1.0791 0.5599 0.0369 0.054 Uiso 1 1 calc R U . . .
H36C H 1.2218 0.5667 0.0602 0.054 Uiso 1 1 calc R U . . .
C37 C 1.1246(2) 0.60926(12) 0.21053(13) 0.0323(4) Uani 1 1 d . . . . .
H37A H 1.2162 0.5885 0.2087 0.048 Uiso 1 1 calc R U . . .
H37B H 1.0702 0.5981 0.2713 0.048 Uiso 1 1 calc R U . . .
H37C H 1.1336 0.6702 0.1818 0.048 Uiso 1 1 calc R U . . .
C38 C 0.94085(15) 0.34608(10) 0.34431(10) 0.0172(3) Uani 1 1 d . . . . .
C39 C 0.91682(16) 0.31718(10) 0.43525(10) 0.0189(3) Uani 1 1 d . . . . .
C40 C 0.90826(16) 0.23184(11) 0.47827(10) 0.0203(3) Uani 1 1 d . . . . .
H40 H 0.8926 0.2138 0.5397 0.024 Uiso 1 1 calc R U . . .
C41 C 0.92247(16) 0.17225(10) 0.43225(10) 0.0190(3) Uani 1 1 d . . . . .
C42 C 0.94694(15) 0.19775(10) 0.34140(10) 0.0178(3) Uani 1 1 d . . . . .
C43 C 0.95555(15) 0.28437(10) 0.30023(10) 0.0175(3) Uani 1 1 d . . . . .
H43 H 0.9724 0.3024 0.2387 0.021 Uiso 1 1 calc R U . . .
C44 C 0.96107(16) 0.13122(10) 0.29257(10) 0.0176(3) Uani 1 1 d . . . . .
H44 H 1.0076 0.0837 0.3237 0.021 Uiso 1 1 calc R U . . .
C45 C 1.05055(16) 0.16211(10) 0.19775(10) 0.0199(3) Uani 1 1 d . . . . .
H45A H 1.0058 0.2085 0.1649 0.024 Uiso 1 1 calc R U . . .
H45B H 1.1409 0.1855 0.1972 0.024 Uiso 1 1 calc R U . . .
C46 C 1.07457(17) 0.09315(11) 0.15098(11) 0.0236(3) Uani 1 1 d . . . . .
H46 H 0.9828 0.0712 0.1506 0.028 Uiso 1 1 calc R U . . .
C47 C 1.1587(2) 0.13076(13) 0.05662(13) 0.0356(4) Uani 1 1 d . . . . .
H47A H 1.2504 0.1512 0.0553 0.053 Uiso 1 1 calc R U . . .
H47B H 1.1122 0.1779 0.0280 0.053 Uiso 1 1 calc R U . . .
H47C H 1.1676 0.0873 0.0260 0.053 Uiso 1 1 calc R U . . .
C48 C 1.1449(2) 0.01878(12) 0.19642(13) 0.0306(4) Uani 1 1 d . . . . .
H48A H 1.1601 -0.0226 0.1632 0.046 Uiso 1 1 calc R U . . .
H48B H 1.0862 -0.0079 0.2553 0.046 Uiso 1 1 calc R U . . .
H48C H 1.2335 0.0392 0.1999 0.046 Uiso 1 1 calc R U . . .
C91 C 0.50908(17) 0.25160(11) 0.49285(11) 0.0238(4) Uani 1 1 d . . . . .
C92 C 0.58557(19) 0.24632(14) 0.40725(12) 0.0322(4) Uani 1 1 d . . . . .
H92A H 0.6811 0.2682 0.3944 0.048 Uiso 1 1 calc R U . . .
H92B H 0.5434 0.2800 0.3632 0.048 Uiso 1 1 calc R U . . .
H92C H 0.5837 0.1873 0.4065 0.048 Uiso 1 1 calc R U . . .
C93 C 0.2606(2) 0.18740(12) 0.77359(15) 0.0516(6) Uani 1 1 d D U . . .
H93 H 0.3126 0.2124 0.7111 0.062 Uiso 1 1 calc R U . A 1

loop_
_atom_site_aniso_label
_atom_site_aniso_U_11
_atom_site_aniso_U_22
_atom_site_aniso_U_33
_atom_site_aniso_U_23
_atom_site_aniso_U_13
_atom_site_aniso_U_12
Cl1 0.142(3) 0.0789(17) 0.0519(10) -0.0179(12) -0.0121(16) 0.0666(18)
Cl2 0.0625(12) 0.130(2) 0.137(2) -0.106(2) 0.0285(13) -0.0449(14)
Cl3 0.0798(18) 0.0238(13) 0.0434(12) -0.0128(9) -0.0193(12) -0.0061(10)
Cl11 0.0620(11) 0.106(2) 0.0621(11) -0.0252(16) -0.0180(8) 0.0119(14)
Cl12 0.0620(16) 0.0394(11) 0.0704(18) -0.0317(12) 0.0006(11) -0.0113(12)
Cl13 0.087(2) 0.0411(18) 0.069(3) -0.0057(13) 0.0074(18) 0.0240(16)
Cl21 0.124(7) 0.067(5) 0.063(5) -0.019(4) -0.008(4) -0.031(5)
Cl22 0.097(9) 0.028(3) 0.031(3) -0.003(2) -0.012(5) 0.034(4)
Cl23 0.090(6) 0.109(8) 0.108(8) 0.058(6) 0.047(5) 0.060(6)
O1 0.0221(6) 0.0199(6) 0.0275(6) -0.0010(5) -0.0137(5) -0.0011(4)
O2 0.0183(6) 0.0187(6) 0.0282(6) -0.0025(5) -0.0095(5) -0.0032(4)
O3 0.0194(6) 0.0196(6) 0.0281(6) -0.0067(5) -0.0041(5) -0.0013(4)
O4 0.0189(6) 0.0233(6) 0.0254(6) -0.0114(5) -0.0035(5) 0.0012(4)
O5 0.0178(6) 0.0272(6) 0.0287(6) -0.0166(5) -0.0092(5) 0.0067(5)
O6 0.0243(6) 0.0286(6) 0.0274(6) -0.0175(5) -0.0143(5) 0.0064(5)
O7 0.0285(6) 0.0251(6) 0.0200(6) -0.0110(5) -0.0081(5) 0.0035(5)
O8 0.0303(6) 0.0208(6) 0.0206(6) -0.0049(5) -0.0084(5) -0.0009(5)
N1 0.0357(9) 0.0321(8) 0.0311(9) -0.0138(7) -0.0079(7) 0.0027(7)
C1 0.0171(7) 0.0206(8) 0.0180(7) -0.0081(6) -0.0052(6) 0.0005(6)
C2 0.0192(8) 0.0200(8) 0.0197(7) -0.0062(6) -0.0087(6) 0.0027(6)
C3 0.0201(8) 0.0171(7) 0.0211(8) -0.0036(6) -0.0062(6) -0.0015(6)
C4 0.0157(7) 0.0208(8) 0.0218(8) -0.0084(6) -0.0062(6) -0.0003(6)
C5 0.0178(7) 0.0183(7) 0.0171(7) -0.0065(6) -0.0054(6) 0.0017(6)
C6 0.0183(7) 0.0170(7) 0.0177(7) -0.0060(6) -0.0051(6) -0.0001(6)
C7 0.0303(9) 0.0236(9) 0.0360(10) 0.0040(7) -0.0195(8) -0.0033(7)
C8 0.0232(9) 0.0276(9) 0.0421(11) 0.0015(8) -0.0124(8) -0.0067(7)
C9 0.0179(7) 0.0177(7) 0.0195(7) -0.0060(6) -0.0084(6) 0.0000(6)
C10 0.0238(8) 0.0188(7) 0.0188(7) -0.0057(6) -0.0085(6) 0.0009(6)
C11 0.0271(8) 0.0212(8) 0.0219(8) -0.0094(6) -0.0070(7) 0.0020(6)
C12 0.0356(11) 0.0388(11) 0.0500(12) -0.0293(10) -0.0092(9) -0.0006(8)
C13 0.0474(12) 0.0340(11) 0.0326(10) -0.0167(9) 0.0068(9) -0.0053(9)
C14 0.0181(7) 0.0197(8) 0.0186(7) -0.0069(6) -0.0101(6) 0.0022(6)
C15 0.0167(7) 0.0200(8) 0.0218(8) -0.0052(6) -0.0092(6) -0.0004(6)
C16 0.0145(7) 0.0249(8) 0.0203(7) -0.0071(6) -0.0063(6) 0.0008(6)
C17 0.0174(7) 0.0224(8) 0.0193(7) -0.0090(6) -0.0093(6) 0.0046(6)
C18 0.0180(7) 0.0200(8) 0.0176(7) -0.0058(6) -0.0095(6) 0.0006(6)
C19 0.0158(7) 0.0207(8) 0.0176(7) -0.0063(6) -0.0069(6) 0.0012(6)
C20 0.0187(7) 0.0184(7) 0.0189(7) -0.0074(6) -0.0083(6) 0.0018(6)
C21 0.0240(8) 0.0212(8) 0.0180(7) -0.0072(6) -0.0083(6) 0.0003(6)
C22 0.0258(8) 0.0204(8) 0.0218(8) -0.0055(6) -0.0079(7) -0.0017(6)
C23 0.0320(10) 0.0216(9) 0.0458(11) -0.0017(8) -0.0113(8) 0.0025(7)
C24 0.0492(12) 0.0263(9) 0.0257(9) -0.0041(7) 0.0004(8) -0.0067(8)
C25 0.0181(7) 0.0173(7) 0.0168(7) -0.0056(6) -0.0053(6) -0.0005(6)
C26 0.0167(7) 0.0199(8) 0.0204(7) -0.0064(6) -0.0056(6) 0.0019(6)
C27 0.0212(8) 0.0219(8) 0.0202(7) -0.0104(6) -0.0061(6) 0.0028(6)
C28 0.0197(8) 0.0218(8) 0.0195(7) -0.0080(6) -0.0086(6) 0.0005(6)
C29 0.0172(7) 0.0184(7) 0.0189(7) -0.0062(6) -0.0052(6) 0.0015(6)
C30 0.0185(7) 0.0182(7) 0.0175(7) -0.0070(6) -0.0052(6) 0.0015(6)
C31 0.0260(9) 0.0421(11) 0.0452(11) -0.0308(9) -0.0154(8) 0.0151(8)
C32 0.0347(10) 0.0439(11) 0.0436(11) -0.0331(10) -0.0232(9) 0.0152(8)
C33 0.0163(7) 0.0206(8) 0.0200(8) -0.0085(6) -0.0070(6) 0.0015(6)
C34 0.0179(7) 0.0213(8) 0.0217(8) -0.0077(6) -0.0055(6) 0.0013(6)
C35 0.0240(8) 0.0215(8) 0.0262(9) -0.0070(7) -0.0052(7) 0.0007(6)
C36 0.0478(12) 0.0268(9) 0.0274(9) -0.0048(7) -0.0019(8) -0.0046(8)
C37 0.0363(10) 0.0252(9) 0.0355(10) -0.0092(8) -0.0092(8) -0.0051(7)
C38 0.0118(7) 0.0214(8) 0.0208(7) -0.0077(6) -0.0066(6) 0.0010(6)
C39 0.0145(7) 0.0240(8) 0.0216(8) -0.0107(6) -0.0063(6) 0.0027(6)
C40 0.0175(7) 0.0273(8) 0.0167(7) -0.0066(6) -0.0052(6) 0.0003(6)
C41 0.0151(7) 0.0209(8) 0.0214(8) -0.0048(6) -0.0068(6) -0.0002(6)
C42 0.0125(7) 0.0222(8) 0.0206(7) -0.0077(6) -0.0061(6) 0.0002(6)
C43 0.0151(7) 0.0214(8) 0.0180(7) -0.0066(6) -0.0066(6) 0.0003(6)
C44 0.0166(7) 0.0184(7) 0.0193(7) -0.0060(6) -0.0067(6) 0.0002(6)
C45 0.0183(7) 0.0216(8) 0.0208(8) -0.0073(6) -0.0057(6) -0.0007(6)
C46 0.0211(8) 0.0270(9) 0.0257(8) -0.0125(7) -0.0062(7) 0.0002(6)
C47 0.0416(11) 0.0381(11) 0.0264(9) -0.0155(8) -0.0013(8) 0.0030(9)
C48 0.0322(10) 0.0281(9) 0.0366(10) -0.0174(8) -0.0094(8) 0.0057(7)
C91 0.0231(8) 0.0215(8) 0.0282(9) -0.0054(7) -0.0113(7) 0.0000(6)
C92 0.0234(9) 0.0484(12) 0.0236(9) -0.0083(8) -0.0066(7) 0.0008(8)
C93 0.0590(14) 0.0431(13) 0.0426(12) -0.0178(10) 0.0092(11) -0.0073(11)

loop_
_atom_type_symbol
_atom_type_description
_atom_type_scat_dispersion_real
_atom_type_scat_dispersion_imag
_atom_type_scat_source
C C 0.0181 0.0091 'International Tables Vol C Tables 4.2.6.8 and 6.1.1.4'
H H 0.0000 0.0000 'International Tables Vol C Tables 4.2.6.8 and 6.1.1.4'
Cl Cl 0.3639 0.7018 'International Tables Vol C Tables 4.2.6.8 and 6.1.1.4'
N N 0.0311 0.0180 'International Tables Vol C Tables 4.2.6.8 and 6.1.1.4'
O O 0.0492 0.0322 'International Tables Vol C Tables 4.2.6.8 and 6.1.1.4'

loop_
_geom_angle_atom_site_label_1
_geom_angle_atom_site_label_2
_geom_angle_atom_site_label_3
_geom_angle
_geom_angle_site_symmetry_1
_geom_angle_site_symmetry_3
_geom_angle_publ_flag
C2 O1 C7 118.20(13) . . ?
C4 O2 C8 118.54(13) . . ?
C15 O3 H3O 109.5 . . ?
C17 O4 H4O 109.5 . . ?
C26 O5 C31 118.34(12) . . ?
C28 O6 C32 118.25(13) . . ?
C39 O7 H7O 109.5 . . ?
C41 O8 H8O 109.5 . . ?
C6 C1 C2 117.22(14) . . ?
C6 C1 C44 120.55(14) . . ?
C2 C1 C44 122.22(14) . . ?
O1 C2 C3 122.62(14) . . ?
O1 C2 C1 115.84(14) . . ?
C3 C2 C1 121.54(14) . . ?
C2 C3 C4 118.95(14) . . ?
C2 C3 H3 120.5 . . ?
C4 C3 H3 120.5 . . ?
O2 C4 C3 122.69(14) . . ?
O2 C4 C5 115.71(14) . . ?
C3 C4 C5 121.60(14) . . ?
C6 C5 C4 116.95(14) . . ?
C6 C5 C9 120.63(14) . . ?
C4 C5 C9 122.39(14) . . ?
C1 C6 C5 123.68(15) . . ?
C1 C6 H6 118.2 . . ?
C5 C6 H6 118.2 . . ?
O1 C7 H7A 109.5 . . ?
O1 C7 H7B 109.5 . . ?
H7A C7 H7B 109.5 . . ?
O1 C7 H7C 109.5 . . ?
H7A C7 H7C 109.5 . . ?
H7B C7 H7C 109.5 . . ?
O2 C8 H8A 109.5 . . ?
O2 C8 H8B 109.5 . . ?
H8A C8 H8B 109.5 . . ?
O2 C8 H8C 109.5 . . ?
H8A C8 H8C 109.5 . . ?
H8B C8 H8C 109.5 . . ?
C14 C9 C5 110.56(12) . . ?
C14 C9 C10 114.49(13) . . ?
C5 C9 C10 110.52(13) . . ?
C14 C9 H9 107.0 . . ?
C5 C9 H9 107.0 . . ?
C10 C9 H9 107.0 . . ?
C9 C10 C11 113.78(13) . . ?
C9 C10 H10A 108.8 . . ?
C11 C10 H10A 108.8 . . ?
C9 C10 H10B 108.8 . . ?
C11 C10 H10B 108.8 . . ?
H10A C10 H10B 107.7 . . ?
C12 C11 C13 110.12(16) . . ?
C12 C11 C10 112.17(14) . . ?
C13 C11 C10 110.33(14) . . ?
C12 C11 H11 108.0 . . ?
C13 C11 H11 108.0 . . ?
C10 C11 H11 108.0 . . ?
C11 C12 H12A 109.5 . . ?
C11 C12 H12B 109.5 . . ?
H12A C12 H12B 109.5 . . ?
C11 C12 H12C 109.5 . . ?
H12A C12 H12C 109.5 . . ?
H12B C12 H12C 109.5 . . ?
C11 C13 H13A 109.5 . . ?
C11 C13 H13B 109.5 . . ?
H13A C13 H13B 109.5 . . ?
C11 C13 H13C 109.5 . . ?
H13A C13 H13C 109.5 . . ?
H13B C13 H13C 109.5 . . ?
C19 C14 C15 117.21(14) . . ?
C19 C14 C9 123.26(14) . . ?
C15 C14 C9 119.50(14) . . ?
O3 C15 C16 115.46(14) . . ?
O3 C15 C14 123.81(14) . . ?
C16 C15 C14 120.73(15) . . ?
C17 C16 C15 120.35(15) . . ?
C17 C16 H16 119.8 . . ?
C15 C16 H16 119.8 . . ?
O4 C17 C16 115.65(14) . . ?
O4 C17 C18 123.22(14) . . ?
C16 C17 C18 121.14(14) . . ?
C19 C18 C17 116.96(14) . . ?
C19 C18 C20 123.69(14) . . ?
C17 C18 C20 119.33(14) . . ?
C14 C19 C18 123.61(15) . . ?
C14 C19 H19 118.2 . . ?
C18 C19 H19 118.2 . . ?
C18 C20 C25 110.17(12) . . ?
C18 C20 C21 114.80(13) . . ?
C25 C20 C21 111.07(12) . . ?
C18 C20 H20 106.8 . . ?
C25 C20 H20 106.8 . . ?
C21 C20 H20 106.8 . . ?
C20 C21 C22 113.97(13) . . ?
C20 C21 H21A 108.8 . . ?
C22 C21 H21A 108.8 . . ?
C20 C21 H21B 108.8 . . ?
C22 C21 H21B 108.8 . . ?
H21A C21 H21B 107.7 . . ?
C24 C22 C23 110.07(16) . . ?
C24 C22 C21 110.40(14) . . ?
C23 C22 C21 112.51(14) . . ?
C24 C22 H22 107.9 . . ?
C23 C22 H22 107.9 . . ?
C21 C22 H22 107.9 . . ?
C22 C23 H23A 109.5 . . ?
C22 C23 H23B 109.5 . . ?
H23A C23 H23B 109.5 . . ?
C22 C23 H23C 109.5 . . ?
H23A C23 H23C 109.5 . . ?
H23B C23 H23C 109.5 . . ?
C22 C24 H24A 109.5 . . ?
C22 C24 H24B 109.5 . . ?
H24A C24 H24B 109.5 . . ?
C22 C24 H24C 109.5 . . ?
H24A C24 H24C 109.5 . . ?
H24B C24 H24C 109.5 . . ?
C30 C25 C26 117.25(14) . . ?
C30 C25 C20 120.85(14) . . ?
C26 C25 C20 121.87(14) . . ?
O5 C26 C27 122.66(14) . . ?
O5 C26 C25 115.75(13) . . ?
C27 C26 C25 121.58(14) . . ?
C26 C27 C28 118.68(14) . . ?
C26 C27 H27 120.7 . . ?
C28 C27 H27 120.7 . . ?
O6 C28 C29 115.75(14) . . ?
O6 C28 C27 122.42(14) . . ?
C29 C28 C27 121.83(14) . . ?
C30 C29 C28 116.91(14) . . ?
C30 C29 C33 120.83(14) . . ?
C28 C29 C33 122.23(14) . . ?
C25 C30 C29 123.70(14) . . ?
C25 C30 H30 118.1 . . ?
C29 C30 H30 118.1 . . ?
O5 C31 H31A 109.5 . . ?
O5 C31 H31B 109.5 . . ?
H31A C31 H31B 109.5 . . ?
O5 C31 H31C 109.5 . . ?
H31A C31 H31C 109.5 . . ?
H31B C31 H31C 109.5 . . ?
O6 C32 H32A 109.5 . . ?
O6 C32 H32B 109.5 . . ?
H32A C32 H32B 109.5 . . ?
O6 C32 H32C 109.5 . . ?
H32A C32 H32C 109.5 . . ?
H32B C32 H32C 109.5 . . ?
C38 C33 C29 110.97(13) . . ?
C38 C33 C34 114.68(13) . . ?
C29 C33 C34 110.75(13) . . ?
C38 C33 H33 106.6 . . ?
C29 C33 H33 106.6 . . ?
C34 C33 H33 106.6 . . ?
C35 C34 C33 113.21(13) . . ?
C35 C34 H34A 108.9 . . ?
C33 C34 H34A 108.9 . . ?
C35 C34 H34B 108.9 . . ?
C33 C34 H34B 108.9 . . ?
H34A C34 H34B 107.7 . . ?
C36 C35 C37 110.18(15) . . ?
C36 C35 C34 110.72(14) . . ?
C37 C35 C34 112.42(14) . . ?
C36 C35 H35 107.8 . . ?
C37 C35 H35 107.8 . . ?
C34 C35 H35 107.8 . . ?
C35 C36 H36A 109.5 . . ?
C35 C36 H36B 109.5 . . ?
H36A C36 H36B 109.5 . . ?
C35 C36 H36C 109.5 . . ?
H36A C36 H36C 109.5 . . ?
H36B C36 H36C 109.5 . . ?
C35 C37 H37A 109.5 . . ?
C35 C37 H37B 109.5 . . ?
H37A C37 H37B 109.5 . . ?
C35 C37 H37C 109.5 . . ?
H37A C37 H37C 109.5 . . ?
H37B C37 H37C 109.5 . . ?
C43 C38 C39 116.61(14) . . ?
C43 C38 C33 123.79(14) . . ?
C39 C38 C33 119.59(14) . . ?
O7 C39 C40 115.92(14) . . ?
O7 C39 C38 122.86(14) . . ?
C40 C39 C38 121.22(14) . . ?
C39 C40 C41 120.53(15) . . ?
C39 C40 H40 119.7 . . ?
C41 C40 H40 119.7 . . ?
O8 C41 C40 115.72(14) . . ?
O8 C41 C42 123.75(14) . . ?
C40 C41 C42 120.53(15) . . ?
C43 C42 C41 117.30(14) . . ?
C43 C42 C44 123.17(14) . . ?
C41 C42 C44 119.52(14) . . ?
C42 C43 C38 123.81(14) . . ?
C42 C43 H43 118.1 . . ?
C38 C43 H43 118.1 . . ?
C42 C44 C1 109.99(12) . . ?
C42 C44 C45 114.03(13) . . ?
C1 C44 C45 111.61(12) . . ?
C42 C44 H44 106.9 . . ?
C1 C44 H44 106.9 . . ?
C45 C44 H44 106.9 . . ?
C46 C45 C44 114.00(13) . . ?
C46 C45 H45A 108.8 . . ?
C44 C45 H45A 108.8 . . ?
C46 C45 H45B 108.8 . . ?
C44 C45 H45B 108.8 . . ?
H45A C45 H45B 107.6 . . ?
C47 C46 C48 110.19(15) . . ?
C47 C46 C45 109.98(14) . . ?
C48 C46 C45 112.76(14) . . ?
C47 C46 H46 107.9 . . ?
C48 C46 H46 107.9 . . ?
C45 C46 H46 107.9 . . ?
C46 C47 H47A 109.5 . . ?
C46 C47 H47B 109.5 . . ?
H47A C47 H47B 109.5 . . ?
C46 C47 H47C 109.5 . . ?
H47A C47 H47C 109.5 . . ?
H47B C47 H47C 109.5 . . ?
C46 C48 H48A 109.5 . . ?
C46 C48 H48B 109.5 . . ?
H48A C48 H48B 109.5 . . ?
C46 C48 H48C 109.5 . . ?
H48A C48 H48C 109.5 . . ?
H48B C48 H48C 109.5 . . ?
N1 C91 C92 178.6(2) . . ?
C91 C92 H92A 109.5 . . ?
C91 C92 H92B 109.5 . . ?
H92A C92 H92B 109.5 . . ?
C91 C92 H92C 109.5 . . ?
H92A C92 H92C 109.5 . . ?
H92B C92 H92C 109.5 . . ?
Cl1 C93 Cl3 113.4(2) . . ?
Cl21 C93 Cl22 114.1(5) . . ?
Cl13 C93 Cl12 114.3(3) . . ?
Cl1 C93 Cl2 113.1(2) . . ?
Cl3 C93 Cl2 107.7(2) . . ?
Cl21 C93 Cl23 113.9(7) . . ?
Cl22 C93 Cl23 107.6(5) . . ?
Cl13 C93 Cl11 103.6(2) . . ?
Cl12 C93 Cl11 101.94(19) . . ?
Cl1 C93 H93 107.5 . . ?
Cl3 C93 H93 107.5 . . ?
Cl2 C93 H93 107.5 . . ?

loop_
_geom_bond_atom_site_label_1
_geom_bond_atom_site_label_2
_geom_bond_distance
_geom_bond_site_symmetry_2
_geom_bond_publ_flag
Cl1 C93 1.693(3) . ?
Cl2 C93 1.765(3) . ?
Cl3 C93 1.728(3) . ?
Cl11 C93 1.863(3) . ?
Cl12 C93 1.736(3) . ?
Cl13 C93 1.728(4) . ?
Cl21 C93 1.708(4) . ?
Cl22 C93 1.730(5) . ?
Cl23 C93 1.786(4) . ?
O1 C2 1.3803(19) . ?
O1 C7 1.430(2) . ?
O2 C4 1.3808(19) . ?
O2 C8 1.429(2) . ?
O3 C15 1.3651(19) . ?
O3 H3O 0.8400 . ?
O4 C17 1.3728(19) . ?
O4 H4O 0.8400 . ?
O5 C26 1.3811(19) . ?
O5 C31 1.428(2) . ?
O6 C28 1.3815(18) . ?
O6 C32 1.430(2) . ?
O7 C39 1.3726(19) . ?
O7 H7O 0.8400 . ?
O8 C41 1.370(2) . ?
O8 H8O 0.8400 . ?
N1 C91 1.141(2) . ?
C1 C6 1.392(2) . ?
C1 C2 1.395(2) . ?
C1 C44 1.530(2) . ?
C2 C3 1.394(2) . ?
C3 C4 1.396(2) . ?
C3 H3 0.9500 . ?
C4 C5 1.398(2) . ?
C5 C6 1.393(2) . ?
C5 C9 1.530(2) . ?
C6 H6 0.9500 . ?
C7 H7A 0.9800 . ?
C7 H7B 0.9800 . ?
C7 H7C 0.9800 . ?
C8 H8A 0.9800 . ?
C8 H8B 0.9800 . ?
C8 H8C 0.9800 . ?
C9 C14 1.529(2) . ?
C9 C10 1.534(2) . ?
C9 H9 1.0000 . ?
C10 C11 1.540(2) . ?
C10 H10A 0.9900 . ?
C10 H10B 0.9900 . ?
C11 C12 1.521(2) . ?
C11 C13 1.522(3) . ?
C11 H11 1.0000 . ?
C12 H12A 0.9800 . ?
C12 H12B 0.9800 . ?
C12 H12C 0.9800 . ?
C13 H13A 0.9800 . ?
C13 H13B 0.9800 . ?
C13 H13C 0.9800 . ?
C14 C19 1.397(2) . ?
C14 C15 1.406(2) . ?
C15 C16 1.393(2) . ?
C16 C17 1.385(2) . ?
C16 H16 0.9500 . ?
C17 C18 1.405(2) . ?
C18 C19 1.399(2) . ?
C18 C20 1.522(2) . ?
C19 H19 0.9500 . ?
C20 C25 1.532(2) . ?
C20 C21 1.534(2) . ?
C20 H20 1.0000 . ?
C21 C22 1.536(2) . ?
C21 H21A 0.9900 . ?
C21 H21B 0.9900 . ?
C22 C24 1.522(2) . ?
C22 C23 1.524(3) . ?
C22 H22 1.0000 . ?
C23 H23A 0.9800 . ?
C23 H23B 0.9800 . ?
C23 H23C 0.9800 . ?
C24 H24A 0.9800 . ?
C24 H24B 0.9800 . ?
C24 H24C 0.9800 . ?
C25 C30 1.388(2) . ?
C25 C26 1.398(2) . ?
C26 C27 1.393(2) . ?
C27 C28 1.397(2) . ?
C27 H27 0.9500 . ?
C28 C29 1.396(2) . ?
C29 C30 1.392(2) . ?
C29 C33 1.529(2) . ?
C30 H30 0.9500 . ?
C31 H31A 0.9800 . ?
C31 H31B 0.9800 . ?
C31 H31C 0.9800 . ?
C32 H32A 0.9800 . ?
C32 H32B 0.9800 . ?
C32 H32C 0.9800 . ?
C33 C38 1.521(2) . ?
C33 C34 1.538(2) . ?
C33 H33 1.0000 . ?
C34 C35 1.535(2) . ?
C34 H34A 0.9900 . ?
C34 H34B 0.9900 . ?
C35 C36 1.525(2) . ?
C35 C37 1.529(2) . ?
C35 H35 1.0000 . ?
C36 H36A 0.9800 . ?
C36 H36B 0.9800 . ?
C36 H36C 0.9800 . ?
C37 H37A 0.9800 . ?
C37 H37B 0.9800 . ?
C37 H37C 0.9800 . ?
C38 C43 1.398(2) . ?
C38 C39 1.406(2) . ?
C39 C40 1.384(2) . ?
C40 C41 1.391(2) . ?
C40 H40 0.9500 . ?
C41 C42 1.403(2) . ?
C42 C43 1.396(2) . ?
C42 C44 1.524(2) . ?
C43 H43 0.9500 . ?
C44 C45 1.538(2) . ?
C44 H44 1.0000 . ?
C45 C46 1.534(2) . ?
C45 H45A 0.9900 . ?
C45 H45B 0.9900 . ?
C46 C47 1.526(2) . ?
C46 C48 1.529(3) . ?
C46 H46 1.0000 . ?
C47 H47A 0.9800 . ?
C47 H47B 0.9800 . ?
C47 H47C 0.9800 . ?
C48 H48A 0.9800 . ?
C48 H48B 0.9800 . ?
C48 H48C 0.9800 . ?
C91 C92 1.455(3) . ?
C92 H92A 0.9800 . ?
C92 H92B 0.9800 . ?
C92 H92C 0.9800 . ?
C93 H93 1.0000 . ?

loop_
_geom_torsion_atom_site_label_1
_geom_torsion_atom_site_label_2
_geom_torsion_atom_site_label_3
_geom_torsion_atom_site_label_4
_geom_torsion
_geom_torsion_site_symmetry_1
_geom_torsion_site_symmetry_2
_geom_torsion_site_symmetry_3
_geom_torsion_site_symmetry_4
_geom_torsion_publ_flag
C7 O1 C2 C3 -0.7(2) . . . . ?
C7 O1 C2 C1 178.98(15) . . . . ?
C6 C1 C2 O1 -179.03(13) . . . . ?
C44 C1 C2 O1 1.9(2) . . . . ?
C6 C1 C2 C3 0.6(2) . . . . ?
C44 C1 C2 C3 -178.42(14) . . . . ?
O1 C2 C3 C4 -178.99(14) . . . . ?
C1 C2 C3 C4 1.4(2) . . . . ?
C8 O2 C4 C3 5.5(2) . . . . ?
C8 O2 C4 C5 -174.57(15) . . . . ?
C2 C3 C4 O2 178.22(14) . . . . ?
C2 C3 C4 C5 -1.7(2) . . . . ?
O2 C4 C5 C6 -179.93(13) . . . . ?
C3 C4 C5 C6 0.0(2) . . . . ?
O2 C4 C5 C9 -1.9(2) . . . . ?
C3 C4 C5 C9 178.03(14) . . . . ?
C2 C1 C6 C5 -2.5(2) . . . . ?
C44 C1 C6 C5 176.59(14) . . . . ?
C4 C5 C6 C1 2.1(2) . . . . ?
C9 C5 C6 C1 -175.90(14) . . . . ?
C6 C5 C9 C14 -77.37(18) . . . . ?
C4 C5 C9 C14 104.70(17) . . . . ?
C6 C5 C9 C10 50.43(19) . . . . ?
C4 C5 C9 C10 -127.49(15) . . . . ?
C14 C9 C10 C11 -175.69(13) . . . . ?
C5 C9 C10 C11 58.69(17) . . . . ?
C9 C10 C11 C12 65.07(19) . . . . ?
C9 C10 C11 C13 -171.76(15) . . . . ?
C5 C9 C14 C19 101.27(16) . . . . ?
C10 C9 C14 C19 -24.3(2) . . . . ?
C5 C9 C14 C15 -76.80(17) . . . . ?
C10 C9 C14 C15 157.60(14) . . . . ?
C19 C14 C15 O3 179.89(13) . . . . ?
C9 C14 C15 O3 -1.9(2) . . . . ?
C19 C14 C15 C16 0.0(2) . . . . ?
C9 C14 C15 C16 178.21(13) . . . . ?
O3 C15 C16 C17 179.29(13) . . . . ?
C14 C15 C16 C17 -0.8(2) . . . . ?
C15 C16 C17 O4 -179.40(13) . . . . ?
C15 C16 C17 C18 1.1(2) . . . . ?
O4 C17 C18 C19 -179.95(13) . . . . ?
C16 C17 C18 C19 -0.4(2) . . . . ?
O4 C17 C18 C20 1.9(2) . . . . ?
C16 C17 C18 C20 -178.60(13) . . . . ?
C15 C14 C19 C18 0.6(2) . . . . ?
C9 C14 C19 C18 -177.51(13) . . . . ?
C17 C18 C19 C14 -0.4(2) . . . . ?
C20 C18 C19 C14 177.67(13) . . . . ?
C19 C18 C20 C25 -99.57(17) . . . . ?
C17 C18 C20 C25 78.47(17) . . . . ?
C19 C18 C20 C21 26.7(2) . . . . ?
C17 C18 C20 C21 -155.25(14) . . . . ?
C18 C20 C21 C22 175.22(13) . . . . ?
C25 C20 C21 C22 -58.97(17) . . . . ?
C20 C21 C22 C24 179.87(15) . . . . ?
C20 C21 C22 C23 -56.73(19) . . . . ?
C18 C20 C25 C30 74.17(18) . . . . ?
C21 C20 C25 C30 -54.17(19) . . . . ?
C18 C20 C25 C26 -107.80(17) . . . . ?
C21 C20 C25 C26 123.85(16) . . . . ?
C31 O5 C26 C27 5.2(2) . . . . ?
C31 O5 C26 C25 -175.61(16) . . . . ?
C30 C25 C26 O5 -178.43(14) . . . . ?
C20 C25 C26 O5 3.5(2) . . . . ?
C30 C25 C26 C27 0.8(2) . . . . ?
C20 C25 C26 C27 -177.34(14) . . . . ?
O5 C26 C27 C28 -179.88(15) . . . . ?
C25 C26 C27 C28 1.0(2) . . . . ?
C32 O6 C28 C29 171.71(16) . . . . ?
C32 O6 C28 C27 -8.8(2) . . . . ?
C26 C27 C28 O6 179.30(15) . . . . ?
C26 C27 C28 C29 -1.2(2) . . . . ?
O6 C28 C29 C30 179.20(14) . . . . ?
C27 C28 C29 C30 -0.3(2) . . . . ?
O6 C28 C29 C33 -3.1(2) . . . . ?
C27 C28 C29 C33 177.41(15) . . . . ?
C26 C25 C30 C29 -2.4(2) . . . . ?
C20 C25 C30 C29 175.68(14) . . . . ?
C28 C29 C30 C25 2.2(2) . . . . ?
C33 C29 C30 C25 -175.53(15) . . . . ?
C30 C29 C33 C38 -75.60(18) . . . . ?
C28 C29 C33 C38 106.78(17) . . . . ?
C30 C29 C33 C34 52.97(19) . . . . ?
C28 C29 C33 C34 -124.66(16) . . . . ?
C38 C33 C34 C35 -175.21(13) . . . . ?
C29 C33 C34 C35 58.25(17) . . . . ?
C33 C34 C35 C36 -174.90(15) . . . . ?
C33 C34 C35 C37 61.39(19) . . . . ?
C29 C33 C38 C43 99.65(17) . . . . ?
C34 C33 C38 C43 -26.8(2) . . . . ?
C29 C33 C38 C39 -80.15(17) . . . . ?
C34 C33 C38 C39 153.43(14) . . . . ?
C43 C38 C39 O7 179.48(14) . . . . ?
C33 C38 C39 O7 -0.7(2) . . . . ?
C43 C38 C39 C40 0.0(2) . . . . ?
C33 C38 C39 C40 179.77(14) . . . . ?
O7 C39 C40 C41 -179.96(13) . . . . ?
C38 C39 C40 C41 -0.4(2) . . . . ?
C39 C40 C41 O8 179.91(14) . . . . ?
C39 C40 C41 C42 0.6(2) . . . . ?
O8 C41 C42 C43 -179.56(14) . . . . ?
C40 C41 C42 C43 -0.3(2) . . . . ?
O8 C41 C42 C44 1.2(2) . . . . ?
C40 C41 C42 C44 -179.55(14) . . . . ?
C41 C42 C43 C38 -0.2(2) . . . . ?
C44 C42 C43 C38 179.06(14) . . . . ?
C39 C38 C43 C42 0.3(2) . . . . ?
C33 C38 C43 C42 -179.46(14) . . . . ?
C43 C42 C44 C1 -98.28(17) . . . . ?
C41 C42 C44 C1 80.95(17) . . . . ?
C43 C42 C44 C45 28.0(2) . . . . ?
C41 C42 C44 C45 -152.79(14) . . . . ?
C6 C1 C44 C42 75.72(18) . . . . ?
C2 C1 C44 C42 -105.28(17) . . . . ?
C6 C1 C44 C45 -51.89(19) . . . . ?
C2 C1 C44 C45 127.11(16) . . . . ?
C42 C44 C45 C46 175.21(13) . . . . ?
C1 C44 C45 C46 -59.39(17) . . . . ?
C44 C45 C46 C47 177.52(14) . . . . ?
C44 C45 C46 C48 -59.06(18) . . . . ?
